data_4135233
loop_
_publ_author_name
'Ma, Chun'
'Sheng, Feng-Tao'
'Wang, Hai-Qing'
'Deng, Shuang'
'Zhang, Yu-Chen'
'Jiao, Yinchun'
'Tan, Wei'
'Shi, Feng'

_publ_section_title
;
 Atroposelective Access to Oxindole-Based Axially Chiral Styrenes via the
 Strategy of Catalytic Kinetic Resolution.
;
_journal_name_full 'Journal of the American Chemical Society'
_journal_paper_doi 10.1021/jacs.0c00208
_journal_year 2020
_chemical_absolute_configuration rmad
_chemical_formula_moiety 'C30 H23 N3 O'
_chemical_formula_sum 'C30 H23 N3 O'
_chemical_formula_weight 441.51
_space_group_crystal_system triclinic
_space_group_IT_number 1
_space_group_name_Hall 'P 1'
_space_group_name_H-M_alt 'P 1'
_atom_sites_solution_hydrogens mixed
_atom_sites_solution_primary dual
_audit_creation_date 2019-01-08
_audit_creation_method
;
Olex2 1.2
(compiled 2018.05.29 svn.r3508 for OlexSys, GUI svn.r5506)
;
_cell_angle_alpha 86.4020(10)
_cell_angle_beta 87.4260(10)
_cell_angle_gamma 65.9370(10)
_cell_formula_units_Z 4
_cell_length_a 11.9932(3)
_cell_length_b 12.6212(3)
_cell_length_c 17.8528(4)
_cell_measurement_reflns_used 9926
_cell_measurement_temperature 170(2)
_cell_measurement_theta_max 54.98
_cell_measurement_theta_min 3.739
_cell_volume 2462.09(10)
_computing_cell_refinement 'SAINT v8.37A (Bruker, 2015)'
_computing_data_reduction 'SAINT v8.37A (Bruker, 2015)'
_computing_molecular_graphics 'Olex2 (Dolomanov et al., 2009)'
_computing_publication_material 'Olex2 (Dolomanov et al., 2009)'
_computing_structure_refinement 'ShelXL (Sheldrick, 2015)'
_computing_structure_solution 'ShelXT (Sheldrick, 2015)'
_diffrn_ambient_temperature 170.0
_diffrn_measured_fraction_theta_full 0.990
_diffrn_measured_fraction_theta_max 0.987
_diffrn_measurement_device_type 'Bruker D8 Venture'
_diffrn_measurement_method '\f and \w scans'
_diffrn_radiation_type GaK\a
_diffrn_radiation_wavelength 1.34139
_diffrn_reflns_av_R_equivalents 0.0462
_diffrn_reflns_av_unetI/netI 0.0409
_diffrn_reflns_Laue_measured_fraction_full 0.990
_diffrn_reflns_Laue_measured_fraction_max 0.987
_diffrn_reflns_limit_h_max 14
_diffrn_reflns_limit_h_min -14
_diffrn_reflns_limit_k_max 15
_diffrn_reflns_limit_k_min -15
_diffrn_reflns_limit_l_max 21
_diffrn_reflns_limit_l_min -21
_diffrn_reflns_number 68127
_diffrn_reflns_point_group_measured_fraction_full 0.978
_diffrn_reflns_point_group_measured_fraction_max 0.972
_diffrn_reflns_theta_full 53.594
_diffrn_reflns_theta_max 54.970
_diffrn_reflns_theta_min 3.512
_diffrn_standards_number 0
_exptl_absorpt_coefficient_mu 0.369
_exptl_absorpt_correction_T_max 0.7508
_exptl_absorpt_correction_T_min 0.6008
_exptl_absorpt_correction_type multi-scan
_exptl_absorpt_process_details
'SADABS-2016/2 (Bruker,2016/2) was used for absorption correction. wR2(int) was 0.1291 before and 0.0757 after correction. The Ratio of minimum to maximum transmission is 0.8002. The \l/2 correction factor is Not present.'
_exptl_crystal_colour orange
_exptl_crystal_density_diffrn 1.191
_exptl_crystal_description block
_exptl_crystal_F_000 928
_exptl_crystal_size_max 0.12
_exptl_crystal_size_mid 0.1
_exptl_crystal_size_min 0.05
_refine_diff_density_max 0.235
_refine_diff_density_min -0.300
_refine_diff_density_rms 0.033
_refine_ls_abs_structure_details
;
 Flack x determined using 8038 quotients [(I+)-(I-)]/[(I+)+(I-)]
 (Parsons, Flack and Wagner, Acta Cryst. B69 (2013) 249-259).
;
_refine_ls_abs_structure_Flack 0.01(9)
_refine_ls_extinction_method none
_refine_ls_goodness_of_fit_ref 1.042
_refine_ls_hydrogen_treatment constr
_refine_ls_matrix_type full
_refine_ls_number_parameters 1229
_refine_ls_number_reflns 18287
_refine_ls_number_restraints 3
_refine_ls_restrained_S_all 1.042
_refine_ls_R_factor_all 0.0454
_refine_ls_R_factor_gt 0.0435
_refine_ls_shift/su_max 0.003
_refine_ls_shift/su_mean 0.000
_refine_ls_structure_factor_coef Fsqd
_refine_ls_weighting_details 'w=1/[\s^2^(Fo^2^)+(0.0704P)^2^+0.4216P] where P=(Fo^2^+2Fc^2^)/3'
_refine_ls_weighting_scheme calc
_refine_ls_wR_factor_gt 0.1186
_refine_ls_wR_factor_ref 0.1207
_reflns_Friedel_coverage 0.970
_reflns_Friedel_fraction_full 0.966
_reflns_Friedel_fraction_max 0.958
_reflns_number_gt 17393
_reflns_number_total 18287
_reflns_threshold_expression 'I > 2\s(I)'
_cod_data_source_file ja0c00208_si_002.cif
_cod_data_source_block 20190108sf_0m
_cod_original_cell_volume 2462.10(10)
_cod_database_code 4135233
_shelx_shelxl_version_number 2016/6
_shelx_space_group_comment
;
The symmetry employed for this shelxl refinement is uniquely defined
by the following loop, which should always be used as a source of
symmetry information in preference to the above space-group names.
They are only intended as comments.
;
_shelx_estimated_absorpt_t_max 0.982
_shelx_estimated_absorpt_t_min 0.957
_olex2_refinement_description
;
1. Fixed Uiso
 At 1.2 times of:
  All C(H) groups, All C(H,H) groups, All N(H) groups, All N(H,H) groups
2.a Rotating group:
 N3(H3A,H3B), N3A(H3AA,H3AB), N3B(H3BA,H3BB), N3C(H3CA,H3CB)
2.b Secondary CH2 refined with riding coordinates:
 C9(H9A,H9B), C9A(H9AA,H9AB), C9B(H9BA,H9BB), C9C(H9CA,H9CB)
2.c Aromatic/amide H refined with riding coordinates:
 N2(H2), C4(H4), C5(H5), C6(H6), C7(H7), C11(H11), C12(H12), C13(H13),
 C14(H14), C15(H15), C18(H18), C20(H20), C21(H21), C22(H22), C23(H23), C27(H27),
  C28(H28), C29(H29), C30(H30), N2A(H2A), C4A(H4A), C5A(H5A), C6A(H6A),
 C7A(H7A), C11A(H11A), C12A(H12A), C13A(H13A), C14A(H14A), C15A(H15A),
 C18A(H18A), C20A(H20A), C21A(H21A), C22A(H22A), C23A(H23A), C27A(H27A),
 C28A(H28A), C29A(H29A), C30A(H30A), N2B(H2B), C4B(H4B), C5B(H5B), C6B(H6B),
 C7B(H7B), C11B(H11B), C12B(H12B), C13B(H13B), C14B(H14B), C15B(H15B),
 C18B(H18B), C20B(H20B), C21B(H21B), C22B(H22B), C23B(H23B), C27B(H27B),
 C28B(H28B), C29B(H29B), C30B(H30B), N2C(H2C), C4C(H4C), C5C(H5C), C6C(H6C),
 C7C(H7C), C11C(H11C), C12C(H12C), C13C(H13C), C14C(H14C), C15C(H15C),
 C18C(H18C), C20C(H20C), C21C(H21C), C22C(H22C), C23C(H23C), C27C(H27C),
 C28C(H28C), C29C(H29C), C30C(H30C)
;
_olex2_submission_special_instructions 'No special instructions were received'

loop_
_space_group_symop_operation_xyz
'x, y, z'

loop_
_atom_site_label
_atom_site_type_symbol
_atom_site_fract_x
_atom_site_fract_y
_atom_site_fract_z
_atom_site_U_iso_or_equiv
_atom_site_adp_type
_atom_site_occupancy
_atom_site_site_symmetry_order
_atom_site_calc_flag
_atom_site_refinement_flags_posn
_atom_site_refinement_flags_adp
_atom_site_refinement_flags_occupancy
_atom_site_disorder_assembly
_atom_site_disorder_group
O1 O -0.1800(2) -0.4055(2) 0.11694(13) 0.0435(5) Uani 1 1 d . . . . .
N1 N -0.3497(2) -0.2506(2) 0.15383(13) 0.0303(5) Uani 1 1 d . . . . .
N2 N -0.0771(2) -0.6249(2) 0.16603(13) 0.0322(5) Uani 1 1 d . . . . .
H2 H -0.080931 -0.560706 0.141743 0.039 Uiso 1 1 calc R . . . .
N3 N -0.4844(3) -0.5727(3) 0.23231(18) 0.0609(8) Uani 1 1 d . . . . .
H3A H -0.564351 -0.555059 0.235590 0.073 Uiso 1 1 d GR . . . .
H3B H -0.474016 -0.514611 0.206287 0.073 Uiso 1 1 d GR . . . .
C1 C -0.2714(3) -0.3637(3) 0.15978(17) 0.0324(6) Uani 1 1 d . . . . .
C2 C -0.3136(2) -0.4213(2) 0.22349(15) 0.0273(6) Uani 1 1 d . . . . .
C3 C -0.4217(3) -0.3264(2) 0.25477(15) 0.0291(6) Uani 1 1 d . . . . .
C4 C -0.5015(3) -0.3169(3) 0.31593(17) 0.0339(6) Uani 1 1 d . . . . .
H4 H -0.490865 -0.382846 0.348264 0.041 Uiso 1 1 calc R . . . .
C5 C -0.5970(3) -0.2099(3) 0.32920(18) 0.0387(7) Uani 1 1 d . . . . .
H5 H -0.651123 -0.203487 0.370869 0.046 Uiso 1 1 calc R . . . .
C6 C -0.6141(3) -0.1132(3) 0.28272(19) 0.0406(7) Uani 1 1 d . . . . .
H6 H -0.681055 -0.041775 0.292171 0.049 Uiso 1 1 calc R . . . .
C7 C -0.5355(3) -0.1184(3) 0.22265(17) 0.0359(6) Uani 1 1 d . . . . .
H7 H -0.546426 -0.051618 0.191095 0.043 Uiso 1 1 calc R . . . .
C8 C -0.4410(3) -0.2238(2) 0.21027(15) 0.0298(6) Uani 1 1 d . . . . .
C9 C -0.3249(3) -0.1628(3) 0.10729(17) 0.0365(7) Uani 1 1 d . . . . .
H9A H -0.244445 -0.201011 0.081778 0.044 Uiso 1 1 calc R . . . .
H9B H -0.319037 -0.105377 0.140493 0.044 Uiso 1 1 calc R . . . .
C10 C -0.4190(3) -0.0985(3) 0.04853(16) 0.0305(6) Uani 1 1 d . . . . .
C11 C -0.5013(3) -0.1379(3) 0.02237(17) 0.0376(7) Uani 1 1 d . . . . .
H11 H -0.502436 -0.208627 0.043200 0.045 Uiso 1 1 calc R . . . .
C12 C -0.5816(3) -0.0768(3) -0.03321(18) 0.0446(8) Uani 1 1 d . . . . .
H12 H -0.638598 -0.104632 -0.049551 0.054 Uiso 1 1 calc R . . . .
C13 C -0.5799(3) 0.0257(3) -0.0656(2) 0.0488(8) Uani 1 1 d . . . . .
H13 H -0.633292 0.066938 -0.105173 0.059 Uiso 1 1 calc R . . . .
C14 C -0.4996(4) 0.0661(3) -0.0394(2) 0.0529(9) Uani 1 1 d . . . . .
H14 H -0.499127 0.137040 -0.060235 0.063 Uiso 1 1 calc R . . . .
C15 C -0.4200(3) 0.0062(3) 0.01631(18) 0.0390(7) Uani 1 1 d . . . . .
H15 H -0.364865 0.035764 0.033323 0.047 Uiso 1 1 calc R . . . .
C16 C -0.2664(3) -0.5350(3) 0.24803(15) 0.0296(6) Uani 1 1 d . . . . .
C17 C -0.1590(3) -0.6317(3) 0.22095(16) 0.0305(6) Uani 1 1 d . . . . .
C18 C -0.1223(3) -0.7478(3) 0.24616(17) 0.0334(6) Uani 1 1 d . . . . .
H18 H -0.161648 -0.777385 0.284026 0.040 Uiso 1 1 calc R . . . .
C19 C -0.0152(3) -0.8129(3) 0.20445(17) 0.0338(6) Uani 1 1 d . . . . .
C20 C 0.0637(3) -0.9333(3) 0.2024(2) 0.0454(8) Uani 1 1 d . . . . .
H20 H 0.049016 -0.989710 0.234232 0.054 Uiso 1 1 calc R . . . .
C21 C 0.1611(3) -0.9647(3) 0.1531(2) 0.0524(10) Uani 1 1 d . . . . .
H21 H 0.213190 -1.044756 0.150255 0.063 Uiso 1 1 calc R . . . .
C22 C 0.1866(3) -0.8855(4) 0.1078(2) 0.0506(9) Uani 1 1 d . . . . .
H22 H 0.257272 -0.912350 0.075929 0.061 Uiso 1 1 calc R . . . .
C23 C 0.1128(3) -0.7673(3) 0.10670(18) 0.0437(8) Uani 1 1 d . . . . .
H23 H 0.130463 -0.712619 0.074870 0.052 Uiso 1 1 calc R . . . .
C24 C 0.0112(3) -0.7339(3) 0.15530(16) 0.0348(7) Uani 1 1 d . . . . .
C25 C -0.3285(3) -0.5727(2) 0.31262(16) 0.0302(6) Uani 1 1 d . . . . .
C26 C -0.4342(3) -0.5912(3) 0.30101(18) 0.0393(7) Uani 1 1 d . . . . .
C27 C -0.4868(3) -0.6302(3) 0.3643(2) 0.0469(7) Uani 1 1 d . . . . .
H27 H -0.558410 -0.643418 0.358655 0.056 Uiso 1 1 calc R . . . .
C28 C -0.4343(4) -0.6487(3) 0.43306(19) 0.0529(8) Uani 1 1 d . . . . .
H28 H -0.470024 -0.675854 0.474298 0.064 Uiso 1 1 calc R . . . .
C29 C -0.3328(4) -0.6294(3) 0.44448(18) 0.0530(8) Uani 1 1 d . . . . .
H29 H -0.299264 -0.641104 0.493061 0.064 Uiso 1 1 calc R . . . .
C30 C -0.2792(3) -0.5925(3) 0.38379(16) 0.0407(7) Uani 1 1 d . . . . .
H30 H -0.207319 -0.580415 0.390993 0.049 Uiso 1 1 calc R . . . .
O1A O -0.39231(19) -0.59584(19) -0.19168(12) 0.0385(5) Uani 1 1 d . . . . .
N1A N -0.2231(2) -0.7508(2) -0.23004(14) 0.0319(5) Uani 1 1 d . . . . .
N2A N -0.4936(2) -0.3756(2) -0.23888(13) 0.0311(5) Uani 1 1 d . . . . .
H2A H -0.489717 -0.440817 -0.216004 0.037 Uiso 1 1 calc R . . . .
N3A N -0.3722(2) -0.3923(2) -0.47496(12) 0.0399(5) Uani 1 1 d . . . . .
H3AA H -0.392401 -0.444724 -0.449074 0.048 Uiso 1 1 d GR . . . .
H3AB H -0.431424 -0.322331 -0.468618 0.048 Uiso 1 1 d GR . . . .
C1A C -0.3039(3) -0.6357(3) -0.23464(15) 0.0287(6) Uani 1 1 d . . . . .
C2A C -0.2589(2) -0.5783(2) -0.29795(15) 0.0272(6) Uani 1 1 d . . . . .
C3A C -0.1529(2) -0.6726(2) -0.33089(15) 0.0264(6) Uani 1 1 d . . . . .
C4A C -0.0775(3) -0.6800(3) -0.39346(16) 0.0323(6) Uani 1 1 d . . . . .
H4A H -0.089919 -0.613025 -0.425212 0.039 Uiso 1 1 calc R . . . .
C5A C 0.0165(3) -0.7866(3) -0.40928(18) 0.0371(7) Uani 1 1 d . . . . .
H5A H 0.067570 -0.792217 -0.452439 0.045 Uiso 1 1 calc R . . . .
C6A C 0.0365(3) -0.8849(3) -0.36263(18) 0.0390(7) Uani 1 1 d . . . . .
H6A H 0.102903 -0.956153 -0.373187 0.047 Uiso 1 1 calc R . . . .
C7A C -0.0394(3) -0.8797(3) -0.30097(18) 0.0357(7) Uani 1 1 d . . . . .
H7A H -0.026853 -0.946625 -0.269181 0.043 Uiso 1 1 calc R . . . .
C8A C -0.1343(3) -0.7736(2) -0.28711(15) 0.0291(6) Uani 1 1 d . . . . .
C9A C -0.2445(3) -0.8392(3) -0.18319(18) 0.0377(7) Uani 1 1 d . . . . .
H9AA H -0.247048 -0.898424 -0.216098 0.045 Uiso 1 1 calc R . . . .
H9AB H -0.326071 -0.802588 -0.158681 0.045 Uiso 1 1 calc R . . . .
C10A C -0.1524(3) -0.9003(3) -0.12311(15) 0.0297(6) Uani 1 1 d . . . . .
C11A C -0.1479(3) -1.0044(3) -0.09207(19) 0.0418(7) Uani 1 1 d . . . . .
H11A H -0.199863 -1.036778 -0.110135 0.050 Uiso 1 1 calc R . . . .
C12A C -0.0676(4) -1.0631(3) -0.0341(2) 0.0499(9) Uani 1 1 d . . . . .
H12A H -0.067322 -1.133261 -0.011325 0.060 Uiso 1 1 calc R . . . .
C13A C 0.0116(3) -1.0177(3) -0.01046(19) 0.0489(8) Uani 1 1 d . . . . .
H13A H 0.068209 -1.058094 0.027776 0.059 Uiso 1 1 calc R . . . .
C14A C 0.0086(3) -0.9147(3) -0.04203(19) 0.0455(8) Uani 1 1 d . . . . .
H14A H 0.062072 -0.883242 -0.024906 0.055 Uiso 1 1 calc R . . . .
C15A C -0.0723(3) -0.8561(3) -0.09889(17) 0.0362(6) Uani 1 1 d . . . . .
H15A H -0.072748 -0.785594 -0.121267 0.043 Uiso 1 1 calc R . . . .
C16A C -0.3038(2) -0.4606(2) -0.31895(14) 0.0250(5) Uani 1 1 d . . . . .
C17A C -0.4102(2) -0.3665(2) -0.29202(15) 0.0270(5) Uani 1 1 d . . . . .
C18A C -0.4493(3) -0.2507(2) -0.31597(16) 0.0301(6) Uani 1 1 d . . . . .
H18A H -0.409979 -0.219695 -0.352989 0.036 Uiso 1 1 calc R . . . .
C19A C -0.5582(3) -0.1865(3) -0.27564(16) 0.0319(6) Uani 1 1 d . . . . .
C20A C -0.6381(3) -0.0680(3) -0.27503(19) 0.0401(7) Uani 1 1 d . . . . .
H20A H -0.623341 -0.012100 -0.307269 0.048 Uiso 1 1 calc R . . . .
C21A C -0.7379(3) -0.0351(3) -0.2267(2) 0.0453(8) Uani 1 1 d . . . . .
H21A H -0.792095 0.044606 -0.225483 0.054 Uiso 1 1 calc R . . . .
C22A C -0.7615(3) -0.1188(3) -0.17844(19) 0.0463(8) Uani 1 1 d . . . . .
H22A H -0.830787 -0.093948 -0.145489 0.056 Uiso 1 1 calc R . . . .
C23A C -0.6852(3) -0.2342(3) -0.17917(17) 0.0387(7) Uani 1 1 d . . . . .
H23A H -0.701543 -0.289902 -0.147662 0.046 Uiso 1 1 calc R . . . .
C24A C -0.5829(2) -0.2681(3) -0.22727(16) 0.0308(6) Uani 1 1 d . . . . .
C25A C -0.2273(2) -0.4242(2) -0.37516(15) 0.0278(6) Uani 1 1 d . . . . .
C26A C -0.2622(3) -0.3964(2) -0.45021(16) 0.0335(6) Uani 1 1 d . . . . .
C27A C -0.1814(3) -0.3721(3) -0.50043(18) 0.0447(7) Uani 1 1 d . . . . .
H27A H -0.201850 -0.355083 -0.551884 0.054 Uiso 1 1 calc R . . . .
C28A C -0.0734(3) -0.3723(3) -0.4774(2) 0.0495(8) Uani 1 1 d . . . . .
H28A H -0.019891 -0.356654 -0.512817 0.059 Uiso 1 1 calc R . . . .
C29A C -0.0429(3) -0.3954(3) -0.4023(2) 0.0450(7) Uani 1 1 d . . . . .
H29A H 0.030232 -0.393273 -0.385623 0.054 Uiso 1 1 calc R . . . .
C30A C -0.1200(3) -0.4217(3) -0.35190(18) 0.0372(7) Uani 1 1 d . . . . .
H30A H -0.098966 -0.438208 -0.300515 0.045 Uiso 1 1 calc R . . . .
O1B O -0.53480(18) -0.50243(17) -0.39991(11) 0.0336(4) Uani 1 1 d . . . . .
N1B N -0.7084(2) -0.3433(2) -0.37148(13) 0.0294(5) Uani 1 1 d . . . . .
N2B N -0.4509(2) -0.7246(2) -0.35336(14) 0.0321(5) Uani 1 1 d . . . . .
H2B H -0.448636 -0.662948 -0.378137 0.039 Uiso 1 1 calc R . . . .
N3B N -0.8272(3) -0.6924(3) -0.29660(17) 0.0656(9) Uani 1 1 d . . . . .
H3BA H -0.907441 -0.674712 -0.304051 0.079 Uiso 1 1 d GR . . . .
H3BB H -0.806590 -0.646465 -0.330394 0.079 Uiso 1 1 d GR . . . .
C1B C -0.6291(3) -0.4567(3) -0.36050(15) 0.0305(6) Uani 1 1 d . . . . .
C2B C -0.6786(2) -0.5083(2) -0.29696(16) 0.0286(6) Uani 1 1 d . . . . .
C3B C -0.7905(3) -0.4117(2) -0.27159(15) 0.0289(6) Uani 1 1 d . . . . .
C4B C -0.8774(3) -0.3975(3) -0.21354(18) 0.0359(6) Uani 1 1 d . . . . .
H4B H -0.869660 -0.460826 -0.179437 0.043 Uiso 1 1 calc R . . . .
C5B C -0.9747(3) -0.2905(3) -0.20609(19) 0.0390(7) Uani 1 1 d . . . . .
H5B H -1.032559 -0.280800 -0.166134 0.047 Uiso 1 1 calc R . . . .
C6B C -0.9888(3) -0.1966(3) -0.25667(19) 0.0381(7) Uani 1 1 d . . . . .
H6B H -1.057029 -0.124629 -0.251172 0.046 Uiso 1 1 calc R . . . .
C7B C -0.9055(3) -0.2074(3) -0.31398(17) 0.0347(6) Uani 1 1 d . . . . .
H7B H -0.915075 -0.144098 -0.348600 0.042 Uiso 1 1 calc R . . . .
C8B C -0.8061(3) -0.3145(2) -0.31975(16) 0.0288(6) Uani 1 1 d . . . . .
C9B C -0.6925(3) -0.2621(2) -0.42810(16) 0.0310(6) Uani 1 1 d . . . . .
H9BA H -0.605367 -0.291165 -0.443928 0.037 Uiso 1 1 calc R . . . .
H9BB H -0.714812 -0.186079 -0.405726 0.037 Uiso 1 1 calc R . . . .
C10B C -0.7693(3) -0.2452(3) -0.49629(16) 0.0334(6) Uani 1 1 d . . . . .
C11B C -0.8558(3) -0.1346(4) -0.51752(19) 0.0547(9) Uani 1 1 d . . . . .
H11B H -0.868010 -0.069799 -0.488715 0.066 Uiso 1 1 calc R . . . .
C12B C -0.9239(4) -0.1206(5) -0.5815(2) 0.0796(15) Uani 1 1 d . . . . .
H12B H -0.983104 -0.045913 -0.596348 0.095 Uiso 1 1 calc R . . . .
C13B C -0.9062(4) -0.2127(5) -0.6226(2) 0.0762(15) Uani 1 1 d . . . . .
H13B H -0.952840 -0.201972 -0.666278 0.091 Uiso 1 1 calc R . . . .
C14B C -0.8213(5) -0.3220(5) -0.6021(2) 0.0722(14) Uani 1 1 d . . . . .
H14B H -0.809283 -0.385906 -0.631707 0.087 Uiso 1 1 calc R . . . .
C15B C -0.7542(4) -0.3384(3) -0.53873(18) 0.0499(8) Uani 1 1 d . . . . .
H15B H -0.697071 -0.414120 -0.523962 0.060 Uiso 1 1 calc R . . . .
C16B C -0.6353(3) -0.6224(3) -0.27077(16) 0.0292(6) Uani 1 1 d . . . . .
C17B C -0.5326(3) -0.7229(2) -0.29637(16) 0.0305(6) Uani 1 1 d . . . . .
C18B C -0.5058(3) -0.8370(3) -0.27017(17) 0.0334(6) Uani 1 1 d . . . . .
H18B H -0.547340 -0.861066 -0.230659 0.040 Uiso 1 1 calc R . . . .
C19B C -0.4059(3) -0.9097(2) -0.31318(17) 0.0320(6) Uani 1 1 d . . . . .
C20B C -0.3397(3) -1.0320(3) -0.3148(2) 0.0413(7) Uani 1 1 d . . . . .
H20B H -0.358933 -1.082500 -0.279960 0.050 Uiso 1 1 calc R . . . .
C21B C -0.2480(3) -1.0759(3) -0.3669(2) 0.0483(8) Uani 1 1 d . . . . .
H21B H -0.204585 -1.157664 -0.369066 0.058 Uiso 1 1 calc R . . . .
C22B C -0.2169(3) -1.0023(3) -0.4175(2) 0.0522(9) Uani 1 1 d . . . . .
H22B H -0.151755 -1.035385 -0.452724 0.063 Uiso 1 1 calc R . . . .
C23B C -0.2781(3) -0.8832(3) -0.4175(2) 0.0458(8) Uani 1 1 d . . . . .
H23B H -0.256052 -0.833949 -0.451824 0.055 Uiso 1 1 calc R . . . .
C24B C -0.3733(3) -0.8376(3) -0.36550(18) 0.0352(7) Uani 1 1 d . . . . .
C25B C -0.7071(3) -0.6506(2) -0.20834(16) 0.0313(6) Uani 1 1 d . . . . .
C26B C -0.8042(3) -0.6784(3) -0.22485(18) 0.0401(7) Uani 1 1 d . . . . .
C27B C -0.8771(4) -0.6942(4) -0.1662(2) 0.0582(10) Uani 1 1 d . . . . .
H27B H -0.942082 -0.715122 -0.176990 0.070 Uiso 1 1 calc R . . . .
C28B C -0.8576(4) -0.6803(4) -0.0939(2) 0.0646(11) Uani 1 1 d . . . . .
H28B H -0.910777 -0.688483 -0.055130 0.078 Uiso 1 1 calc R . . . .
C29B C -0.7608(4) -0.6543(4) -0.0763(2) 0.0611(10) Uani 1 1 d . . . . .
H29B H -0.746620 -0.646170 -0.025475 0.073 Uiso 1 1 calc R . . . .
C30B C -0.6837(3) -0.6400(3) -0.13337(17) 0.0392(7) Uani 1 1 d . . . . .
H30B H -0.616248 -0.623324 -0.121611 0.047 Uiso 1 1 calc R . . . .
O1C O -0.03510(19) -0.49519(18) -0.67294(11) 0.0367(5) Uani 1 1 d . . . . .
N1C N 0.1381(2) -0.6540(2) -0.69966(13) 0.0315(5) Uani 1 1 d . . . . .
N2C N -0.1205(2) -0.2757(2) -0.72340(14) 0.0344(5) Uani 1 1 d . . . . .
H2C H -0.123172 -0.337494 -0.699064 0.041 Uiso 1 1 calc R . . . .
N3C N 0.0272(3) -0.3777(3) -0.96345(14) 0.0519(7) Uani 1 1 d . . . . .
H3CA H -0.041509 -0.333062 -0.939848 0.062 Uiso 1 1 d GR . . . .
H3CB H 0.017336 -0.366191 -1.013125 0.062 Uiso 1 1 d GR . . . .
C1C C 0.0574(3) -0.5407(2) -0.71193(15) 0.0278(6) Uani 1 1 d . . . . .
C2C C 0.1076(3) -0.4920(2) -0.77746(15) 0.0275(6) Uani 1 1 d . . . . .
C3C C 0.2180(3) -0.5905(2) -0.80308(16) 0.0302(6) Uani 1 1 d . . . . .
C4C C 0.2989(3) -0.6059(3) -0.86341(17) 0.0348(6) Uani 1 1 d . . . . .
H4C H 0.289120 -0.543730 -0.898983 0.042 Uiso 1 1 calc R . . . .
C5C C 0.3950(3) -0.7146(3) -0.87100(19) 0.0408(7) Uani 1 1 d . . . . .
H5C H 0.449458 -0.726683 -0.913070 0.049 Uiso 1 1 calc R . . . .
C6C C 0.4126(3) -0.8047(3) -0.8187(2) 0.0424(7) Uani 1 1 d . . . . .
H6C H 0.480996 -0.876619 -0.823983 0.051 Uiso 1 1 calc R . . . .
C7C C 0.3315(3) -0.7919(3) -0.75828(17) 0.0370(7) Uani 1 1 d . . . . .
H7C H 0.342833 -0.853680 -0.722094 0.044 Uiso 1 1 calc R . . . .
C8C C 0.2341(3) -0.6856(3) -0.75314(16) 0.0306(6) Uani 1 1 d . . . . .
C9C C 0.1190(3) -0.7338(3) -0.64341(16) 0.0342(6) Uani 1 1 d . . . . .
H9CA H 0.126522 -0.804740 -0.667850 0.041 Uiso 1 1 calc R . . . .
H9CB H 0.034925 -0.696955 -0.622287 0.041 Uiso 1 1 calc R . . . .
C10C C 0.2080(3) -0.7676(3) -0.58058(15) 0.0352(6) Uani 1 1 d . . . . .
C11C C 0.2718(4) -0.8816(4) -0.5580(2) 0.0602(10) Uani 1 1 d . . . . .
H11C H 0.261378 -0.941335 -0.582705 0.072 Uiso 1 1 calc R . . . .
C12C C 0.3528(4) -0.9101(6) -0.4981(3) 0.0884(18) Uani 1 1 d . . . . .
H12C H 0.399670 -0.989088 -0.483325 0.106 Uiso 1 1 calc R . . . .
C13C C 0.3637(5) -0.8218(7) -0.4607(3) 0.097(2) Uani 1 1 d . . . . .
H13C H 0.417435 -0.840601 -0.419693 0.116 Uiso 1 1 calc R . . . .
C14C C 0.2987(6) -0.7092(6) -0.4820(2) 0.0883(19) Uani 1 1 d . . . . .
H14C H 0.306413 -0.649176 -0.456060 0.106 Uiso 1 1 calc R . . . .
C15C C 0.2213(4) -0.6820(4) -0.54151(19) 0.0644(12) Uani 1 1 d . . . . .
H15C H 0.175900 -0.602691 -0.556204 0.077 Uiso 1 1 calc R . . . .
C16C C 0.0666(3) -0.3786(2) -0.80437(15) 0.0285(6) Uani 1 1 d . . . . .
C17C C -0.0369(3) -0.2770(2) -0.77940(15) 0.0290(6) Uani 1 1 d . . . . .
C18C C -0.0636(3) -0.1638(2) -0.80539(16) 0.0297(6) Uani 1 1 d . . . . .
H18C H -0.021706 -0.139895 -0.844731 0.036 Uiso 1 1 calc R . . . .
C19C C -0.1659(3) -0.0894(3) -0.76227(17) 0.0352(7) Uani 1 1 d . . . . .
C20C C -0.2318(3) 0.0309(3) -0.7621(2) 0.0433(8) Uani 1 1 d . . . . .
H20C H -0.212249 0.081320 -0.796769 0.052 Uiso 1 1 calc R . . . .
C21C C -0.3255(3) 0.0741(3) -0.7105(3) 0.0555(10) Uani 1 1 d . . . . .
H21C H -0.370477 0.155748 -0.709392 0.067 Uiso 1 1 calc R . . . .
C22C C -0.3570(3) 0.0017(3) -0.6596(2) 0.0557(9) Uani 1 1 d . . . . .
H22C H -0.421011 0.035156 -0.623780 0.067 Uiso 1 1 calc R . . . .
C23C C -0.2964(3) -0.1182(3) -0.6605(2) 0.0456(8) Uani 1 1 d . . . . .
H23C H -0.320258 -0.167808 -0.627623 0.055 Uiso 1 1 calc R . . . .
C24C C -0.1988(3) -0.1631(3) -0.71170(17) 0.0342(6) Uani 1 1 d . . . . .
C25C C 0.1428(3) -0.3505(2) -0.86473(17) 0.0323(6) Uani 1 1 d . . . . .
C26C C 0.1225(3) -0.3524(3) -0.94022(18) 0.0380(7) Uani 1 1 d . . . . .
C27C C 0.2017(3) -0.3332(3) -0.99384(19) 0.0444(7) Uani 1 1 d . . . . .
H27C H 0.188990 -0.335180 -1.045784 0.053 Uiso 1 1 calc R . . . .
C28C C 0.2982(3) -0.3112(3) -0.9711(2) 0.0496(8) Uani 1 1 d . . . . .
H28C H 0.351872 -0.298563 -1.007810 0.060 Uiso 1 1 calc R . . . .
C29C C 0.3182(3) -0.3074(3) -0.8957(2) 0.0479(8) Uani 1 1 d . . . . .
H29C H 0.385524 -0.292899 -0.880666 0.057 Uiso 1 1 calc R . . . .
C30C C 0.2395(3) -0.3248(3) -0.84301(19) 0.0394(7) Uani 1 1 d . . . . .
H30C H 0.250687 -0.319261 -0.791288 0.047 Uiso 1 1 calc R . . . .

loop_
_atom_site_aniso_label
_atom_site_aniso_U_11
_atom_site_aniso_U_22
_atom_site_aniso_U_33
_atom_site_aniso_U_23
_atom_site_aniso_U_13
_atom_site_aniso_U_12
O1 0.0360(12) 0.0432(13) 0.0455(13) 0.0018(10) 0.0151(10) -0.0123(10)
N1 0.0324(13) 0.0316(13) 0.0267(11) 0.0057(10) -0.0013(10) -0.0137(11)
N2 0.0319(13) 0.0292(13) 0.0318(12) -0.0042(10) 0.0045(10) -0.0088(11)
N3 0.0549(17) 0.079(2) 0.0596(17) 0.0017(15) -0.0136(14) -0.0384(16)
C1 0.0300(15) 0.0339(16) 0.0335(15) 0.0014(12) -0.0025(12) -0.0134(13)
C2 0.0251(14) 0.0278(15) 0.0261(13) 0.0005(11) -0.0027(11) -0.0078(12)
C3 0.0303(15) 0.0270(15) 0.0280(14) 0.0000(11) -0.0016(11) -0.0095(12)
C4 0.0345(15) 0.0298(16) 0.0342(15) -0.0003(11) 0.0045(12) -0.0103(13)
C5 0.0396(17) 0.0346(16) 0.0361(16) -0.0056(12) 0.0062(13) -0.0094(13)
C6 0.0381(17) 0.0293(16) 0.0462(18) -0.0040(13) -0.0022(14) -0.0048(13)
C7 0.0381(16) 0.0286(15) 0.0368(15) 0.0024(12) -0.0058(13) -0.0092(13)
C8 0.0300(15) 0.0282(15) 0.0307(14) 0.0019(11) -0.0030(11) -0.0115(12)
C9 0.0360(16) 0.0446(18) 0.0360(16) 0.0098(13) -0.0043(13) -0.0248(15)
C10 0.0332(15) 0.0284(15) 0.0277(13) 0.0019(11) 0.0019(11) -0.0110(12)
C11 0.0461(18) 0.0342(16) 0.0365(16) 0.0014(13) -0.0018(13) -0.0208(14)
C12 0.0440(18) 0.051(2) 0.0380(17) -0.0023(14) -0.0070(14) -0.0172(16)
C13 0.050(2) 0.049(2) 0.0387(18) 0.0117(15) -0.0093(15) -0.0124(17)
C14 0.058(2) 0.043(2) 0.056(2) 0.0167(16) -0.0085(18) -0.0201(18)
C15 0.0482(18) 0.0332(16) 0.0390(16) 0.0031(13) -0.0010(14) -0.0207(15)
C16 0.0264(14) 0.0319(15) 0.0301(14) -0.0028(11) 0.0004(11) -0.0113(12)
C17 0.0268(14) 0.0325(15) 0.0311(14) -0.0014(11) -0.0028(11) -0.0108(12)
C18 0.0308(15) 0.0338(16) 0.0325(14) -0.0069(12) -0.0027(12) -0.0088(13)
C19 0.0310(15) 0.0298(15) 0.0346(15) -0.0091(12) -0.0068(12) -0.0045(12)
C20 0.0341(17) 0.0354(18) 0.056(2) -0.0118(15) -0.0137(15) -0.0009(14)
C21 0.0404(19) 0.047(2) 0.055(2) -0.0210(18) -0.0114(17) 0.0014(16)
C22 0.0298(16) 0.066(3) 0.0462(19) -0.0291(18) 0.0016(14) -0.0060(16)
C23 0.0333(16) 0.059(2) 0.0370(17) -0.0191(15) 0.0063(13) -0.0151(16)
C24 0.0265(15) 0.0434(18) 0.0315(15) -0.0124(13) -0.0014(12) -0.0096(14)
C25 0.0271(13) 0.0248(13) 0.0353(14) -0.0022(11) 0.0058(11) -0.0077(11)
C26 0.0370(15) 0.0345(15) 0.0472(17) -0.0079(12) 0.0064(13) -0.0150(12)
C27 0.0459(18) 0.0387(17) 0.061(2) -0.0086(15) 0.0145(15) -0.0227(14)
C28 0.070(2) 0.0458(19) 0.0439(17) -0.0053(14) 0.0153(16) -0.0260(18)
C29 0.077(2) 0.0464(18) 0.0373(16) 0.0021(13) 0.0057(16) -0.0281(18)
C30 0.0554(19) 0.0315(15) 0.0298(14) 0.0029(11) 0.0021(13) -0.0132(14)
O1A 0.0374(12) 0.0389(12) 0.0359(11) 0.0062(9) 0.0058(9) -0.0140(10)
N1A 0.0291(12) 0.0292(13) 0.0364(13) 0.0066(10) -0.0050(10) -0.0114(11)
N2A 0.0267(12) 0.0356(14) 0.0295(12) -0.0032(10) 0.0030(9) -0.0113(11)
N3A 0.0354(12) 0.0490(14) 0.0314(11) 0.0044(10) -0.0042(9) -0.0137(11)
C1A 0.0287(14) 0.0314(15) 0.0260(13) 0.0032(11) -0.0018(11) -0.0128(12)
C2A 0.0263(14) 0.0289(15) 0.0258(13) -0.0004(11) 0.0023(11) -0.0111(12)
C3A 0.0224(13) 0.0245(14) 0.0291(14) -0.0014(11) -0.0042(11) -0.0058(11)
C4A 0.0362(15) 0.0257(15) 0.0312(14) -0.0025(11) 0.0006(11) -0.0086(12)
C5A 0.0336(15) 0.0327(16) 0.0389(16) -0.0072(12) 0.0044(12) -0.0070(13)
C6A 0.0402(17) 0.0290(16) 0.0407(16) -0.0074(13) -0.0009(13) -0.0059(13)
C7A 0.0392(16) 0.0224(14) 0.0425(16) 0.0017(12) -0.0058(13) -0.0095(13)
C8A 0.0308(15) 0.0274(14) 0.0296(14) -0.0001(11) -0.0067(11) -0.0118(12)
C9A 0.0377(16) 0.0316(16) 0.0441(17) 0.0141(13) -0.0111(14) -0.0156(13)
C10A 0.0275(14) 0.0330(15) 0.0286(14) -0.0010(11) 0.0008(11) -0.0125(12)
C11A 0.0419(17) 0.0354(17) 0.0478(18) 0.0078(14) -0.0071(14) -0.0160(14)
C12A 0.061(2) 0.0403(19) 0.0433(18) 0.0176(15) -0.0088(16) -0.0172(17)
C13A 0.0462(19) 0.054(2) 0.0367(18) 0.0064(15) -0.0109(15) -0.0105(17)
C14A 0.0429(18) 0.056(2) 0.0405(17) -0.0042(15) -0.0106(14) -0.0215(17)
C15A 0.0329(15) 0.0365(16) 0.0396(16) 0.0010(13) -0.0047(13) -0.0144(13)
C16A 0.0266(13) 0.0230(13) 0.0244(12) 0.0003(10) -0.0014(10) -0.0090(11)
C17A 0.0254(13) 0.0289(14) 0.0252(13) -0.0052(10) 0.0019(10) -0.0093(11)
C18A 0.0289(14) 0.0254(14) 0.0347(15) 0.0008(11) -0.0014(11) -0.0097(12)
C19A 0.0261(14) 0.0349(16) 0.0333(15) -0.0081(12) -0.0037(11) -0.0098(12)
C20A 0.0383(17) 0.0344(17) 0.0433(17) -0.0084(13) -0.0057(14) -0.0089(14)
C21A 0.0277(15) 0.044(2) 0.051(2) -0.0224(16) -0.0072(14) 0.0017(14)
C22A 0.0271(15) 0.061(2) 0.0454(19) -0.0249(17) 0.0000(14) -0.0095(16)
C23A 0.0291(15) 0.054(2) 0.0314(15) -0.0127(14) -0.0005(12) -0.0136(14)
C24A 0.0253(14) 0.0344(16) 0.0303(14) -0.0090(12) -0.0036(11) -0.0083(12)
C25A 0.0289(13) 0.0207(12) 0.0310(13) -0.0005(10) 0.0027(10) -0.0077(11)
C26A 0.0341(14) 0.0273(13) 0.0345(14) 0.0006(11) 0.0050(11) -0.0085(11)
C27A 0.0483(18) 0.0423(17) 0.0398(16) 0.0074(13) 0.0091(13) -0.0169(14)
C28A 0.0409(16) 0.0449(18) 0.060(2) 0.0053(15) 0.0186(15) -0.0181(14)
C29A 0.0338(15) 0.0402(16) 0.063(2) -0.0052(14) 0.0091(14) -0.0181(13)
C30A 0.0293(14) 0.0319(14) 0.0490(17) -0.0076(12) 0.0061(12) -0.0110(12)
O1B 0.0323(11) 0.0300(11) 0.0357(11) 0.0022(8) 0.0037(9) -0.0107(9)
N1B 0.0327(13) 0.0265(12) 0.0271(11) 0.0056(9) -0.0064(10) -0.0105(10)
N2B 0.0296(13) 0.0234(12) 0.0388(13) 0.0027(10) -0.0013(10) -0.0065(10)
N3B 0.066(2) 0.098(3) 0.0545(16) -0.0085(16) -0.0051(14) -0.0533(19)
C1B 0.0332(15) 0.0292(15) 0.0296(14) 0.0005(11) -0.0060(12) -0.0130(12)
C2B 0.0264(14) 0.0288(15) 0.0315(14) -0.0007(11) -0.0036(11) -0.0120(12)
C3B 0.0296(14) 0.0268(15) 0.0290(14) 0.0005(11) -0.0039(11) -0.0102(12)
C4B 0.0359(16) 0.0304(16) 0.0397(16) 0.0022(12) 0.0004(12) -0.0125(13)
C5B 0.0359(16) 0.0352(16) 0.0435(17) -0.0003(13) 0.0040(13) -0.0126(13)
C6B 0.0321(16) 0.0283(16) 0.0495(19) -0.0032(13) -0.0036(13) -0.0073(13)
C7B 0.0383(16) 0.0223(14) 0.0394(16) -0.0003(12) -0.0065(13) -0.0077(13)
C8B 0.0296(14) 0.0226(14) 0.0323(14) -0.0028(11) -0.0052(11) -0.0079(12)
C9B 0.0376(15) 0.0264(14) 0.0305(14) 0.0039(11) -0.0060(12) -0.0150(12)
C10B 0.0315(14) 0.0428(16) 0.0267(13) 0.0054(11) -0.0011(11) -0.0168(13)
C11B 0.0433(18) 0.062(2) 0.0310(16) 0.0001(15) 0.0002(14) 0.0061(16)
C12B 0.042(2) 0.118(4) 0.043(2) 0.010(2) -0.0084(17) 0.002(2)
C13B 0.061(3) 0.137(5) 0.046(2) 0.017(3) -0.0174(19) -0.057(3)
C14B 0.115(4) 0.110(4) 0.0346(17) -0.0004(19) -0.008(2) -0.090(3)
C15B 0.076(2) 0.0480(18) 0.0363(16) 0.0032(13) -0.0057(15) -0.0362(18)
C16B 0.0286(14) 0.0293(15) 0.0302(14) -0.0003(11) -0.0068(11) -0.0120(12)
C17B 0.0308(15) 0.0275(15) 0.0329(15) 0.0000(11) -0.0083(12) -0.0111(12)
C18B 0.0350(16) 0.0295(16) 0.0358(15) 0.0031(12) -0.0103(12) -0.0128(13)
C19B 0.0301(15) 0.0233(14) 0.0404(16) 0.0017(12) -0.0117(12) -0.0079(12)
C20B 0.0414(18) 0.0226(15) 0.057(2) 0.0025(13) -0.0149(15) -0.0090(14)
C21B 0.0406(19) 0.0252(16) 0.070(2) -0.0039(15) -0.0082(17) -0.0028(14)
C22B 0.0366(18) 0.042(2) 0.063(2) -0.0056(17) 0.0019(16) -0.0012(15)
C23B 0.0367(17) 0.0367(18) 0.058(2) -0.0051(15) 0.0064(15) -0.0092(14)
C24B 0.0293(15) 0.0270(15) 0.0464(17) -0.0006(13) -0.0082(13) -0.0080(12)
C25B 0.0340(15) 0.0258(15) 0.0318(15) 0.0025(11) -0.0030(12) -0.0102(12)
C26B 0.0430(18) 0.0390(18) 0.0421(17) 0.0006(13) 0.0001(14) -0.0210(15)
C27B 0.058(2) 0.060(2) 0.066(2) 0.0088(18) 0.0101(18) -0.037(2)
C28B 0.069(3) 0.076(3) 0.045(2) 0.0150(18) 0.0106(18) -0.030(2)
C29B 0.072(3) 0.065(2) 0.0306(16) 0.0095(16) 0.0048(16) -0.015(2)
C30B 0.0465(17) 0.0353(16) 0.0301(14) 0.0046(12) -0.0087(13) -0.0109(14)
O1C 0.0370(11) 0.0322(11) 0.0360(11) 0.0025(9) 0.0063(9) -0.0104(9)
N1C 0.0349(13) 0.0237(12) 0.0337(12) 0.0019(9) -0.0005(10) -0.0102(10)
N2C 0.0346(14) 0.0278(13) 0.0366(13) -0.0004(10) 0.0020(11) -0.0089(11)
N3C 0.0495(15) 0.091(2) 0.0310(12) -0.0068(12) 0.0052(11) -0.0445(16)
C1C 0.0320(15) 0.0240(14) 0.0271(13) 0.0025(11) -0.0028(11) -0.0112(12)
C2C 0.0307(14) 0.0253(14) 0.0262(13) -0.0016(11) 0.0005(11) -0.0111(12)
C3C 0.0301(14) 0.0263(15) 0.0357(15) -0.0047(11) -0.0035(12) -0.0122(12)
C4C 0.0331(15) 0.0331(16) 0.0384(16) -0.0054(12) 0.0043(12) -0.0137(13)
C5C 0.0360(16) 0.0372(17) 0.0483(18) -0.0107(14) 0.0076(14) -0.0135(14)
C6C 0.0339(17) 0.0327(17) 0.053(2) -0.0093(14) 0.0012(14) -0.0048(14)
C7C 0.0365(16) 0.0293(16) 0.0394(17) 0.0020(13) -0.0085(13) -0.0072(13)
C8C 0.0326(15) 0.0307(15) 0.0301(14) -0.0020(11) -0.0032(12) -0.0142(13)
C9C 0.0376(16) 0.0351(16) 0.0329(15) 0.0093(12) -0.0073(12) -0.0187(14)
C10C 0.0345(15) 0.0496(18) 0.0217(13) -0.0005(12) 0.0018(11) -0.0179(14)
C11C 0.053(2) 0.068(2) 0.0318(17) 0.0106(16) -0.0016(15) 0.0022(18)
C12C 0.054(2) 0.124(4) 0.046(2) 0.032(3) -0.0010(19) 0.002(3)
C13C 0.062(3) 0.196(7) 0.045(2) 0.018(3) -0.021(2) -0.066(4)
C14C 0.115(4) 0.162(6) 0.038(2) 0.009(3) -0.014(2) -0.109(4)
C15C 0.103(3) 0.089(3) 0.0339(16) 0.0002(17) -0.0052(18) -0.072(3)
C16C 0.0336(15) 0.0260(14) 0.0265(13) -0.0009(11) 0.0000(11) -0.0128(12)
C17C 0.0307(14) 0.0271(15) 0.0269(14) 0.0014(11) -0.0020(11) -0.0096(12)
C18C 0.0325(15) 0.0266(15) 0.0292(14) 0.0009(11) -0.0062(11) -0.0108(12)
C19C 0.0335(16) 0.0329(16) 0.0374(16) -0.0022(12) -0.0120(13) -0.0107(13)
C20C 0.0416(19) 0.0312(17) 0.053(2) 0.0015(14) -0.0123(15) -0.0102(15)
C21C 0.041(2) 0.0355(19) 0.081(3) -0.0096(18) -0.0082(19) -0.0047(16)
C22C 0.042(2) 0.043(2) 0.072(3) -0.0177(18) 0.0073(18) -0.0050(17)
C23C 0.0379(17) 0.0407(19) 0.0485(19) -0.0010(15) 0.0008(15) -0.0062(15)
C24C 0.0308(15) 0.0311(16) 0.0344(15) -0.0022(12) -0.0059(12) -0.0056(13)
C25C 0.0389(16) 0.0241(14) 0.0348(15) 0.0005(11) 0.0037(12) -0.0144(13)
C26C 0.0350(15) 0.0440(18) 0.0384(16) 0.0034(13) 0.0001(12) -0.0202(14)
C27C 0.0478(18) 0.0521(19) 0.0332(15) 0.0085(13) 0.0005(14) -0.0219(16)
C28C 0.0483(19) 0.054(2) 0.053(2) 0.0098(15) 0.0081(15) -0.0298(17)
C29C 0.0475(19) 0.056(2) 0.0511(19) 0.0038(15) -0.0011(15) -0.0328(17)
C30C 0.0421(17) 0.0372(17) 0.0422(17) -0.0014(13) -0.0001(13) -0.0197(14)

loop_
_atom_type_symbol
_atom_type_description
_atom_type_scat_dispersion_real
_atom_type_scat_dispersion_imag
_atom_type_scat_source
C C 0.0148 0.0070 'International Tables Vol C Tables 4.2.6.8 and 6.1.1.4'
H H 0.0000 0.0000 'International Tables Vol C Tables 4.2.6.8 and 6.1.1.4'
N N 0.0253 0.0136 'International Tables Vol C Tables 4.2.6.8 and 6.1.1.4'
O O 0.0412 0.0250 'International Tables Vol C Tables 4.2.6.8 and 6.1.1.4'

loop_
_geom_angle_atom_site_label_1
_geom_angle_atom_site_label_2
_geom_angle_atom_site_label_3
_geom_angle
_geom_angle_site_symmetry_1
_geom_angle_site_symmetry_3
_geom_angle_publ_flag
C1 N1 C8 111.2(2) . . ?
C1 N1 C9 123.5(3) . . ?
C8 N1 C9 123.6(3) . . ?
C17 N2 H2 125.4 . . ?
C24 N2 H2 125.4 . . ?
C24 N2 C17 109.3(3) . . ?
H3A N3 H3B 107.7 . . ?
C26 N3 H3A 111.7 . . ?
C26 N3 H3B 111.4 . . ?
O1 C1 N1 122.1(3) . . ?
O1 C1 C2 129.5(3) . . ?
N1 C1 C2 108.5(2) . . ?
C3 C2 C1 104.2(2) . . ?
C16 C2 C1 129.1(3) . . ?
C16 C2 C3 126.7(3) . . ?
C4 C3 C2 135.1(3) . . ?
C4 C3 C8 117.1(3) . . ?
C8 C3 C2 107.7(2) . . ?
C3 C4 H4 120.2 . . ?
C5 C4 C3 119.6(3) . . ?
C5 C4 H4 120.2 . . ?
C4 C5 H5 119.5 . . ?
C6 C5 C4 121.0(3) . . ?
C6 C5 H5 119.5 . . ?
C5 C6 H6 119.4 . . ?
C5 C6 C7 121.2(3) . . ?
C7 C6 H6 119.4 . . ?
C6 C7 H7 121.2 . . ?
C8 C7 C6 117.5(3) . . ?
C8 C7 H7 121.2 . . ?
N1 C8 C3 108.3(2) . . ?
C7 C8 N1 128.1(3) . . ?
C7 C8 C3 123.6(3) . . ?
N1 C9 H9A 108.5 . . ?
N1 C9 H9B 108.5 . . ?
N1 C9 C10 115.1(2) . . ?
H9A C9 H9B 107.5 . . ?
C10 C9 H9A 108.5 . . ?
C10 C9 H9B 108.5 . . ?
C11 C10 C9 124.4(3) . . ?
C11 C10 C15 117.7(3) . . ?
C15 C10 C9 117.8(3) . . ?
C10 C11 H11 119.4 . . ?
C12 C11 C10 121.3(3) . . ?
C12 C11 H11 119.4 . . ?
C11 C12 H12 119.8 . . ?
C11 C12 C13 120.3(3) . . ?
C13 C12 H12 119.8 . . ?
C12 C13 H13 120.6 . . ?
C14 C13 C12 118.7(3) . . ?
C14 C13 H13 120.6 . . ?
C13 C14 H14 119.4 . . ?
C13 C14 C15 121.3(3) . . ?
C15 C14 H14 119.4 . . ?
C10 C15 H15 119.7 . . ?
C14 C15 C10 120.7(3) . . ?
C14 C15 H15 119.7 . . ?
C2 C16 C17 129.4(3) . . ?
C2 C16 C25 119.0(3) . . ?
C17 C16 C25 111.7(2) . . ?
N2 C17 C16 126.1(3) . . ?
N2 C17 C18 108.5(3) . . ?
C18 C17 C16 125.3(3) . . ?
C17 C18 H18 126.5 . . ?
C17 C18 C19 106.9(3) . . ?
C19 C18 H18 126.5 . . ?
C18 C19 C20 134.5(3) . . ?
C24 C19 C18 107.3(3) . . ?
C24 C19 C20 118.2(3) . . ?
C19 C20 H20 121.1 . . ?
C21 C20 C19 117.7(4) . . ?
C21 C20 H20 121.1 . . ?
C20 C21 H21 118.7 . . ?
C20 C21 C22 122.7(3) . . ?
C22 C21 H21 118.7 . . ?
C21 C22 H22 118.9 . . ?
C21 C22 C23 122.3(3) . . ?
C23 C22 H22 118.9 . . ?
C22 C23 H23 122.1 . . ?
C22 C23 C24 115.8(3) . . ?
C24 C23 H23 122.1 . . ?
N2 C24 C19 108.0(3) . . ?
N2 C24 C23 128.8(3) . . ?
C23 C24 C19 123.2(3) . . ?
C26 C25 C16 120.2(3) . . ?
C30 C25 C16 119.8(3) . . ?
C30 C25 C26 119.9(3) . . ?
N3 C26 C25 121.3(3) . . ?
N3 C26 C27 121.2(3) . . ?
C25 C26 C27 117.5(3) . . ?
C26 C27 H27 119.9 . . ?
C28 C27 C26 120.2(3) . . ?
C28 C27 H27 119.9 . . ?
C27 C28 H28 118.9 . . ?
C29 C28 C27 122.3(3) . . ?
C29 C28 H28 118.9 . . ?
C28 C29 H29 120.7 . . ?
C28 C29 C30 118.7(3) . . ?
C30 C29 H29 120.7 . . ?
C25 C30 H30 119.3 . . ?
C29 C30 C25 121.4(3) . . ?
C29 C30 H30 119.3 . . ?
C1A N1A C8A 110.5(2) . . ?
C1A N1A C9A 123.5(3) . . ?
C8A N1A C9A 124.6(3) . . ?
C17A N2A H2A 125.2 . . ?
C24A N2A H2A 125.2 . . ?
C24A N2A C17A 109.6(2) . . ?
H3AA N3A H3AB 108.5 . . ?
C26A N3A H3AA 110.3 . . ?
C26A N3A H3AB 110.1 . . ?
O1A C1A N1A 122.4(3) . . ?
O1A C1A C2A 130.8(3) . . ?
N1A C1A C2A 106.7(2) . . ?
C3A C2A C1A 105.3(2) . . ?
C16A C2A C1A 127.6(3) . . ?
C16A C2A C3A 127.1(2) . . ?
C4A C3A C2A 134.4(3) . . ?
C4A C3A C8A 118.6(3) . . ?
C8A C3A C2A 106.9(2) . . ?
C3A C4A H4A 120.3 . . ?
C3A C4A C5A 119.4(3) . . ?
C5A C4A H4A 120.3 . . ?
C4A C5A H5A 119.6 . . ?
C6A C5A C4A 120.8(3) . . ?
C6A C5A H5A 119.6 . . ?
C5A C6A H6A 119.7 . . ?
C7A C6A C5A 120.6(3) . . ?
C7A C6A H6A 119.7 . . ?
C6A C7A H7A 121.1 . . ?
C6A C7A C8A 117.8(3) . . ?
C8A C7A H7A 121.1 . . ?
C3A C8A N1A 110.4(2) . . ?
C7A C8A N1A 126.9(3) . . ?
C7A C8A C3A 122.7(3) . . ?
N1A C9A H9AA 108.2 . . ?
N1A C9A H9AB 108.2 . . ?
N1A C9A C10A 116.2(2) . . ?
H9AA C9A H9AB 107.4 . . ?
C10A C9A H9AA 108.2 . . ?
C10A C9A H9AB 108.2 . . ?
C11A C10A C9A 118.0(3) . . ?
C11A C10A C15A 119.3(3) . . ?
C15A C10A C9A 122.7(3) . . ?
C10A C11A H11A 119.6 . . ?
C10A C11A C12A 120.7(3) . . ?
C12A C11A H11A 119.6 . . ?
C11A C12A H12A 120.4 . . ?
C13A C12A C11A 119.2(3) . . ?
C13A C12A H12A 120.4 . . ?
C12A C13A H13A 119.9 . . ?
C14A C13A C12A 120.3(3) . . ?
C14A C13A H13A 119.9 . . ?
C13A C14A H14A 119.8 . . ?
C13A C14A C15A 120.3(3) . . ?
C15A C14A H14A 119.8 . . ?
C10A C15A H15A 119.9 . . ?
C14A C15A C10A 120.1(3) . . ?
C14A C15A H15A 119.9 . . ?
C2A C16A C17A 129.4(2) . . ?
C2A C16A C25A 116.3(2) . . ?
C17A C16A C25A 114.3(2) . . ?
N2A C17A C16A 126.0(3) . . ?
N2A C17A C18A 107.9(2) . . ?
C18A C17A C16A 126.0(3) . . ?
C17A C18A H18A 125.9 . . ?
C17A C18A C19A 108.1(3) . . ?
C19A C18A H18A 125.9 . . ?
C20A C19A C18A 134.3(3) . . ?
C20A C19A C24A 119.4(3) . . ?
C24A C19A C18A 106.3(3) . . ?
C19A C20A H20A 120.7 . . ?
C21A C20A C19A 118.6(3) . . ?
C21A C20A H20A 120.7 . . ?
C20A C21A H21A 119.4 . . ?
C20A C21A C22A 121.1(3) . . ?
C22A C21A H21A 119.4 . . ?
C21A C22A H22A 119.6 . . ?
C23A C22A C21A 120.8(3) . . ?
C23A C22A H22A 119.6 . . ?
C22A C23A H23A 120.8 . . ?
C22A C23A C24A 118.5(3) . . ?
C24A C23A H23A 120.8 . . ?
N2A C24A C19A 108.1(3) . . ?
N2A C24A C23A 130.3(3) . . ?
C23A C24A C19A 121.6(3) . . ?
C26A C25A C16A 120.7(2) . . ?
C30A C25A C16A 118.7(2) . . ?
C30A C25A C26A 120.5(3) . . ?
N3A C26A C25A 122.2(2) . . ?
N3A C26A C27A 120.5(3) . . ?
C27A C26A C25A 117.3(3) . . ?
C26A C27A H27A 119.0 . . ?
C28A C27A C26A 121.9(3) . . ?
C28A C27A H27A 119.0 . . ?
C27A C28A H28A 120.1 . . ?
C27A C28A C29A 119.8(3) . . ?
C29A C28A H28A 120.1 . . ?
C28A C29A H29A 120.3 . . ?
C30A C29A C28A 119.3(3) . . ?
C30A C29A H29A 120.3 . . ?
C25A C30A H30A 119.5 . . ?
C29A C30A C25A 121.0(3) . . ?
C29A C30A H30A 119.5 . . ?
C1B N1B C8B 110.8(2) . . ?
C1B N1B C9B 124.8(2) . . ?
C8B N1B C9B 124.3(2) . . ?
C17B N2B H2B 125.3 . . ?
C24B N2B H2B 125.3 . . ?
C24B N2B C17B 109.3(2) . . ?
H3BA N3B H3BB 105.6 . . ?
C26B N3B H3BA 113.0 . . ?
C26B N3B H3BB 112.5 . . ?
O1B C1B N1B 122.6(3) . . ?
O1B C1B C2B 129.8(3) . . ?
N1B C1B C2B 107.6(3) . . ?
C3B C2B C1B 104.9(2) . . ?
C16B C2B C1B 128.0(3) . . ?
C16B C2B C3B 127.0(3) . . ?
C4B C3B C2B 135.3(3) . . ?
C4B C3B C8B 117.5(3) . . ?
C8B C3B C2B 107.2(2) . . ?
C3B C4B H4B 120.1 . . ?
C5B C4B C3B 119.8(3) . . ?
C5B C4B H4B 120.1 . . ?
C4B C5B H5B 119.5 . . ?
C4B C5B C6B 120.9(3) . . ?
C6B C5B H5B 119.5 . . ?
C5B C6B H6B 119.6 . . ?
C7B C6B C5B 120.9(3) . . ?
C7B C6B H6B 119.6 . . ?
C6B C7B H7B 121.1 . . ?
C6B C7B C8B 117.7(3) . . ?
C8B C7B H7B 121.1 . . ?
N1B C8B C3B 109.4(2) . . ?
C7B C8B N1B 127.4(3) . . ?
C7B C8B C3B 123.2(3) . . ?
N1B C9B H9BA 109.1 . . ?
N1B C9B H9BB 109.1 . . ?
N1B C9B C10B 112.5(2) . . ?
H9BA C9B H9BB 107.8 . . ?
C10B C9B H9BA 109.1 . . ?
C10B C9B H9BB 109.1 . . ?
C11B C10B C9B 120.1(3) . . ?
C15B C10B C9B 120.6(3) . . ?
C15B C10B C11B 119.3(3) . . ?
C10B C11B H11B 120.4 . . ?
C12B C11B C10B 119.1(4) . . ?
C12B C11B H11B 120.4 . . ?
C11B C12B H12B 119.8 . . ?
C13B C12B C11B 120.4(4) . . ?
C13B C12B H12B 119.8 . . ?
C12B C13B H13B 119.6 . . ?
C12B C13B C14B 120.9(4) . . ?
C14B C13B H13B 119.6 . . ?
C13B C14B H14B 120.0 . . ?
C15B C14B C13B 119.9(4) . . ?
C15B C14B H14B 120.0 . . ?
C10B C15B H15B 119.8 . . ?
C14B C15B C10B 120.3(4) . . ?
C14B C15B H15B 119.8 . . ?
C2B C16B C17B 130.2(3) . . ?
C2B C16B C25B 116.5(3) . . ?
C17B C16B C25B 113.3(2) . . ?
N2B C17B C16B 126.7(3) . . ?
N2B C17B C18B 108.6(3) . . ?
C18B C17B C16B 124.6(3) . . ?
C17B C18B H18B 126.4 . . ?
C17B C18B C19B 107.2(3) . . ?
C19B C18B H18B 126.4 . . ?
C18B C19B C20B 133.9(3) . . ?
C18B C19B C24B 107.4(3) . . ?
C24B C19B C20B 118.7(3) . . ?
C19B C20B H20B 120.5 . . ?
C21B C20B C19B 119.0(3) . . ?
C21B C20B H20B 120.5 . . ?
C20B C21B H21B 119.5 . . ?
C20B C21B C22B 121.1(3) . . ?
C22B C21B H21B 119.5 . . ?
C21B C22B H22B 119.1 . . ?
C23B C22B C21B 121.8(4) . . ?
C23B C22B H22B 119.1 . . ?
C22B C23B H23B 121.2 . . ?
C22B C23B C24B 117.6(3) . . ?
C24B C23B H23B 121.2 . . ?
N2B C24B C19B 107.5(3) . . ?
N2B C24B C23B 130.6(3) . . ?
C23B C24B C19B 121.9(3) . . ?
C26B C25B C16B 119.6(3) . . ?
C26B C25B C30B 119.9(3) . . ?
C30B C25B C16B 120.3(3) . . ?
N3B C26B C25B 121.4(3) . . ?
N3B C26B C27B 119.7(3) . . ?
C27B C26B C25B 118.9(3) . . ?
C26B C27B H27B 119.3 . . ?
C28B C27B C26B 121.5(4) . . ?
C28B C27B H27B 119.3 . . ?
C27B C28B H28B 119.8 . . ?
C27B C28B C29B 120.4(4) . . ?
C29B C28B H28B 119.8 . . ?
C28B C29B H29B 120.0 . . ?
C28B C29B C30B 119.9(3) . . ?
C30B C29B H29B 120.0 . . ?
C25B C30B H30B 120.4 . . ?
C29B C30B C25B 119.3(3) . . ?
C29B C30B H30B 120.4 . . ?
C1C N1C C8C 111.2(2) . . ?
C1C N1C C9C 123.8(3) . . ?
C8C N1C C9C 124.7(2) . . ?
C17C N2C H2C 125.4 . . ?
C24C N2C H2C 125.4 . . ?
C24C N2C C17C 109.3(2) . . ?
H3CA N3C H3CB 109.6 . . ?
C26C N3C H3CA 109.0 . . ?
C26C N3C H3CB 112.0 . . ?
O1C C1C N1C 122.5(2) . . ?
O1C C1C C2C 130.8(3) . . ?
N1C C1C C2C 106.7(2) . . ?
C3C C2C C1C 105.3(2) . . ?
C16C C2C C1C 127.8(3) . . ?
C16C C2C C3C 126.7(3) . . ?
C4C C3C C2C 134.3(3) . . ?
C4C C3C C8C 118.6(3) . . ?
C8C C3C C2C 107.1(3) . . ?
C3C C4C H4C 120.6 . . ?
C3C C4C C5C 118.8(3) . . ?
C5C C4C H4C 120.6 . . ?
C4C C5C H5C 119.3 . . ?
C6C C5C C4C 121.3(3) . . ?
C6C C5C H5C 119.3 . . ?
C5C C6C H6C 119.5 . . ?
C5C C6C C7C 120.9(3) . . ?
C7C C6C H6C 119.5 . . ?
C6C C7C H7C 121.4 . . ?
C8C C7C C6C 117.1(3) . . ?
C8C C7C H7C 121.4 . . ?
C3C C8C N1C 109.6(3) . . ?
C7C C8C N1C 127.4(3) . . ?
C7C C8C C3C 123.0(3) . . ?
N1C C9C H9CA 109.0 . . ?
N1C C9C H9CB 109.0 . . ?
N1C C9C C10C 112.9(2) . . ?
H9CA C9C H9CB 107.8 . . ?
C10C C9C H9CA 109.0 . . ?
C10C C9C H9CB 109.0 . . ?
C11C C10C C9C 121.3(3) . . ?
C11C C10C C15C 118.8(3) . . ?
C15C C10C C9C 119.7(3) . . ?
C10C C11C H11C 120.1 . . ?
C10C C11C C12C 119.8(5) . . ?
C12C C11C H11C 120.1 . . ?
C11C C12C H12C 120.3 . . ?
C13C C12C C11C 119.4(5) . . ?
C13C C12C H12C 120.3 . . ?
C12C C13C H13C 119.7 . . ?
C14C C13C C12C 120.6(4) . . ?
C14C C13C H13C 119.7 . . ?
C13C C14C H14C 120.2 . . ?
C13C C14C C15C 119.7(5) . . ?
C15C C14C H14C 120.2 . . ?
C10C C15C H15C 119.2 . . ?
C14C C15C C10C 121.6(5) . . ?
C14C C15C H15C 119.2 . . ?
C2C C16C C17C 129.6(3) . . ?
C2C C16C C25C 117.0(3) . . ?
C17C C16C C25C 113.2(2) . . ?
N2C C17C C16C 126.2(2) . . ?
N2C C17C C18C 108.6(3) . . ?
C18C C17C C16C 125.1(3) . . ?
C17C C18C H18C 126.2 . . ?
C17C C18C C19C 107.6(3) . . ?
C19C C18C H18C 126.2 . . ?
C20C C19C C18C 133.8(3) . . ?
C20C C19C C24C 120.1(3) . . ?
C24C C19C C18C 106.2(3) . . ?
C19C C20C H20C 120.9 . . ?
C21C C20C C19C 118.1(3) . . ?
C21C C20C H20C 120.9 . . ?
C20C C21C H21C 119.0 . . ?
C20C C21C C22C 122.0(3) . . ?
C22C C21C H21C 119.0 . . ?
C21C C22C H22C 119.4 . . ?
C23C C22C C21C 121.1(4) . . ?
C23C C22C H22C 119.4 . . ?
C22C C23C H23C 121.4 . . ?
C22C C23C C24C 117.3(3) . . ?
C24C C23C H23C 121.4 . . ?
N2C C24C C19C 108.3(3) . . ?
N2C C24C C23C 130.3(3) . . ?
C23C C24C C19C 121.3(3) . . ?
C26C C25C C16C 122.1(3) . . ?
C26C C25C C30C 119.7(3) . . ?
C30C C25C C16C 118.2(3) . . ?
N3C C26C C27C 119.5(3) . . ?
C25C C26C N3C 121.0(3) . . ?
C25C C26C C27C 119.5(3) . . ?
C26C C27C H27C 120.1 . . ?
C28C C27C C26C 119.8(3) . . ?
C28C C27C H27C 120.1 . . ?
C27C C28C H28C 119.4 . . ?
C27C C28C C29C 121.2(3) . . ?
C29C C28C H28C 119.4 . . ?
C28C C29C H29C 120.5 . . ?
C30C C29C C28C 119.1(3) . . ?
C30C C29C H29C 120.5 . . ?
C25C C30C H30C 119.6 . . ?
C29C C30C C25C 120.7(3) . . ?
C29C C30C H30C 119.6 . . ?

loop_
_geom_bond_atom_site_label_1
_geom_bond_atom_site_label_2
_geom_bond_distance
_geom_bond_site_symmetry_2
_geom_bond_publ_flag
O1 C1 1.252(4) . ?
N1 C1 1.353(4) . ?
N1 C8 1.404(4) . ?
N1 C9 1.462(3) . ?
N2 H2 0.8800 . ?
N2 C17 1.381(4) . ?
N2 C24 1.369(4) . ?
N3 H3A 0.8917 . ?
N3 H3B 0.8915 . ?
N3 C26 1.356(4) . ?
C1 C2 1.491(4) . ?
C2 C3 1.477(4) . ?
C2 C16 1.361(4) . ?
C3 C4 1.397(4) . ?
C3 C8 1.415(4) . ?
C4 H4 0.9500 . ?
C4 C5 1.395(4) . ?
C5 H5 0.9500 . ?
C5 C6 1.380(5) . ?
C6 H6 0.9500 . ?
C6 C7 1.382(5) . ?
C7 H7 0.9500 . ?
C7 C8 1.373(4) . ?
C9 H9A 0.9900 . ?
C9 H9B 0.9900 . ?
C9 C10 1.511(4) . ?
C10 C11 1.383(4) . ?
C10 C15 1.403(4) . ?
C11 H11 0.9500 . ?
C11 C12 1.375(5) . ?
C12 H12 0.9500 . ?
C12 C13 1.392(5) . ?
C13 H13 0.9500 . ?
C13 C14 1.370(5) . ?
C14 H14 0.9500 . ?
C14 C15 1.369(5) . ?
C15 H15 0.9500 . ?
C16 C17 1.456(4) . ?
C16 C25 1.501(4) . ?
C17 C18 1.396(4) . ?
C18 H18 0.9500 . ?
C18 C19 1.418(4) . ?
C19 C20 1.427(4) . ?
C19 C24 1.410(5) . ?
C20 H20 0.9500 . ?
C20 C21 1.368(5) . ?
C21 H21 0.9500 . ?
C21 C22 1.369(6) . ?
C22 H22 0.9500 . ?
C22 C23 1.390(5) . ?
C23 H23 0.9500 . ?
C23 C24 1.396(4) . ?
C25 C26 1.405(4) . ?
C25 C30 1.390(4) . ?
C26 C27 1.427(4) . ?
C27 H27 0.9500 . ?
C27 C28 1.368(5) . ?
C28 H28 0.9500 . ?
C28 C29 1.362(5) . ?
C29 H29 0.9500 . ?
C29 C30 1.386(4) . ?
C30 H30 0.9500 . ?
O1A C1A 1.227(3) . ?
N1A C1A 1.378(4) . ?
N1A C8A 1.394(4) . ?
N1A C9A 1.452(4) . ?
N2A H2A 0.8800 . ?
N2A C17A 1.381(4) . ?
N2A C24A 1.365(4) . ?
N3A H3AA 0.8896 . ?
N3A H3AB 0.8897 . ?
N3A C26A 1.391(4) . ?
C1A C2A 1.501(4) . ?
C2A C3A 1.471(4) . ?
C2A C16A 1.391(4) . ?
C3A C4A 1.388(4) . ?
C3A C8A 1.395(4) . ?
C4A H4A 0.9500 . ?
C4A C5A 1.395(4) . ?
C5A H5A 0.9500 . ?
C5A C6A 1.391(5) . ?
C6A H6A 0.9500 . ?
C6A C7A 1.384(5) . ?
C7A H7A 0.9500 . ?
C7A C8A 1.387(4) . ?
C9A H9AA 0.9900 . ?
C9A H9AB 0.9900 . ?
C9A C10A 1.508(4) . ?
C10A C11A 1.375(4) . ?
C10A C15A 1.388(4) . ?
C11A H11A 0.9500 . ?
C11A C12A 1.399(5) . ?
C12A H12A 0.9500 . ?
C12A C13A 1.385(5) . ?
C13A H13A 0.9500 . ?
C13A C14A 1.372(5) . ?
C14A H14A 0.9500 . ?
C14A C15A 1.388(5) . ?
C15A H15A 0.9500 . ?
C16A C17A 1.433(4) . ?
C16A C25A 1.504(4) . ?
C17A C18A 1.386(4) . ?
C18A H18A 0.9500 . ?
C18A C19A 1.416(4) . ?
C19A C20A 1.409(4) . ?
C19A C24A 1.417(4) . ?
C20A H20A 0.9500 . ?
C20A C21A 1.377(5) . ?
C21A H21A 0.9500 . ?
C21A C22A 1.430(6) . ?
C22A H22A 0.9500 . ?
C22A C23A 1.369(5) . ?
C23A H23A 0.9500 . ?
C23A C24A 1.396(4) . ?
C25A C26A 1.402(4) . ?
C25A C30A 1.383(4) . ?
C26A C27A 1.402(4) . ?
C27A H27A 0.9500 . ?
C27A C28A 1.375(5) . ?
C28A H28A 0.9500 . ?
C28A C29A 1.388(5) . ?
C29A H29A 0.9500 . ?
C29A C30A 1.382(4) . ?
C30A H30A 0.9500 . ?
O1B C1B 1.246(4) . ?
N1B C1B 1.365(4) . ?
N1B C8B 1.399(4) . ?
N1B C9B 1.457(3) . ?
N2B H2B 0.8800 . ?
N2B C17B 1.376(4) . ?
N2B C24B 1.373(4) . ?
N3B H3BA 0.9086 . ?
N3B H3BB 0.9062 . ?
N3B C26B 1.360(4) . ?
C1B C2B 1.492(4) . ?
C2B C3B 1.475(4) . ?
C2B C16B 1.374(4) . ?
C3B C4B 1.402(4) . ?
C3B C8B 1.405(4) . ?
C4B H4B 0.9500 . ?
C4B C5B 1.388(5) . ?
C5B H5B 0.9500 . ?
C5B C6B 1.401(4) . ?
C6B H6B 0.9500 . ?
C6B C7B 1.370(5) . ?
C7B H7B 0.9500 . ?
C7B C8B 1.397(4) . ?
C9B H9BA 0.9900 . ?
C9B H9BB 0.9900 . ?
C9B C10B 1.511(4) . ?
C10B C11B 1.399(5) . ?
C10B C15B 1.384(5) . ?
C11B H11B 0.9500 . ?
C11B C12B 1.395(5) . ?
C12B H12B 0.9500 . ?
C12B C13B 1.352(8) . ?
C13B H13B 0.9500 . ?
C13B C14B 1.377(7) . ?
C14B H14B 0.9500 . ?
C14B C15B 1.374(5) . ?
C15B H15B 0.9500 . ?
C16B C17B 1.443(4) . ?
C16B C25B 1.492(4) . ?
C17B C18B 1.396(4) . ?
C18B H18B 0.9500 . ?
C18B C19B 1.406(4) . ?
C19B C20B 1.421(4) . ?
C19B C24B 1.416(4) . ?
C20B H20B 0.9500 . ?
C20B C21B 1.363(5) . ?
C21B H21B 0.9500 . ?
C21B C22B 1.402(5) . ?
C22B H22B 0.9500 . ?
C22B C23B 1.378(5) . ?
C23B H23B 0.9500 . ?
C23B C24B 1.390(5) . ?
C25B C26B 1.394(4) . ?
C25B C30B 1.405(4) . ?
C26B C27B 1.391(5) . ?
C27B H27B 0.9500 . ?
C27B C28B 1.356(6) . ?
C28B H28B 0.9500 . ?
C28B C29B 1.382(6) . ?
C29B H29B 0.9500 . ?
C29B C30B 1.397(5) . ?
C30B H30B 0.9500 . ?
O1C C1C 1.227(3) . ?
N1C C1C 1.372(4) . ?
N1C C8C 1.403(4) . ?
N1C C9C 1.454(4) . ?
N2C H2C 0.8800 . ?
N2C C17C 1.380(4) . ?
N2C C24C 1.369(4) . ?
N3C H3CA 0.8911 . ?
N3C H3CB 0.8948 . ?
N3C C26C 1.391(4) . ?
C1C C2C 1.503(4) . ?
C2C C3C 1.477(4) . ?
C2C C16C 1.372(4) . ?
C3C C4C 1.385(4) . ?
C3C C8C 1.402(4) . ?
C4C H4C 0.9500 . ?
C4C C5C 1.396(4) . ?
C5C H5C 0.9500 . ?
C5C C6C 1.378(5) . ?
C6C H6C 0.9500 . ?
C6C C7C 1.391(5) . ?
C7C H7C 0.9500 . ?
C7C C8C 1.379(4) . ?
C9C H9CA 0.9900 . ?
C9C H9CB 0.9900 . ?
C9C C10C 1.502(4) . ?
C10C C11C 1.370(5) . ?
C10C C15C 1.387(5) . ?
C11C H11C 0.9500 . ?
C11C C12C 1.406(6) . ?
C12C H12C 0.9500 . ?
C12C C13C 1.387(9) . ?
C13C H13C 0.9500 . ?
C13C C14C 1.352(9) . ?
C14C H14C 0.9500 . ?
C14C C15C 1.374(6) . ?
C15C H15C 0.9500 . ?
C16C C17C 1.452(4) . ?
C16C C25C 1.500(4) . ?
C17C C18C 1.384(4) . ?
C18C H18C 0.9500 . ?
C18C C19C 1.431(4) . ?
C19C C20C 1.396(4) . ?
C19C C24C 1.414(4) . ?
C20C H20C 0.9500 . ?
C20C C21C 1.371(5) . ?
C21C H21C 0.9500 . ?
C21C C22C 1.396(6) . ?
C22C H22C 0.9500 . ?
C22C C23C 1.387(5) . ?
C23C H23C 0.9500 . ?
C23C C24C 1.398(5) . ?
C25C C26C 1.384(4) . ?
C25C C30C 1.401(4) . ?
C26C C27C 1.398(4) . ?
C27C H27C 0.9500 . ?
C27C C28C 1.377(5) . ?
C28C H28C 0.9500 . ?
C28C C29C 1.385(5) . ?
C29C H29C 0.9500 . ?
C29C C30C 1.375(5) . ?
C30C H30C 0.9500 . ?

loop_
_smtbx_masks_void_nr
_smtbx_masks_void_average_x
_smtbx_masks_void_average_y
_smtbx_masks_void_average_z
_smtbx_masks_void_volume
_smtbx_masks_void_count_electrons
_smtbx_masks_void_content
1 -0.113 0.138 0.428 28.3 0.0 ?
2 -0.298 0.498 -0.040 249.7 62.1 ?
3 0.611 0.879 0.503 15.2 0.0 ?
